data_7718419
loop_
_publ_author_name
'Goswami, Santu'
'Sarkar, Subham'
'Guha Roy, Anisha'
'Mallick, Dibyendu'
'Mukherjee, Debabrata'

_publ_section_title
;
 A tridentate and dianionic N-heterocyclic olefin (NHO) with two
 unsymmetrically-tethered aryloxide sidearms on bismuth: a fortuitous
 followed by systematic discovery.
;
_journal_issue 20
_journal_name_full 'Dalton transactions (Cambridge, England : 2003)'
_journal_page_first 8142
_journal_page_last 8151
_journal_paper_doi 10.1039/d5dt00706b
_journal_volume 54
_journal_year 2025
_chemical_formula_moiety 'C45 H62 Bi Br N2 O2'
_chemical_formula_sum 'C45 H62 Bi Br N2 O2'
_chemical_formula_weight 951.85
_space_group_crystal_system triclinic
_space_group_IT_number 2
_space_group_name_Hall '-P 1'
_space_group_name_H-M_alt 'P -1'
_atom_sites_solution_hydrogens geom
_atom_sites_solution_primary dual
_audit_creation_date 2023-04-01
_audit_creation_method
;
Olex2 1.5
(compiled 2022.04.07 svn.rca3783a0 for OlexSys, GUI svn.r6498)
;
_audit_update_record
;
2024-04-13 deposited with the CCDC.	2025-03-25 downloaded from the CCDC.
;
_cell_angle_alpha 102.6760(10)
_cell_angle_beta 91.5980(10)
_cell_angle_gamma 93.5020(10)
_cell_formula_units_Z 2
_cell_length_a 9.76170(10)
_cell_length_b 14.1831(2)
_cell_length_c 20.8728(2)
_cell_measurement_reflns_used 44569
_cell_measurement_temperature 100.00(10)
_cell_measurement_theta_max 68.1770
_cell_measurement_theta_min 2.1480
_cell_volume 2811.63(6)
_computing_cell_refinement 'CrysAlisPro 1.171.41.115a (Rigaku OD, 2021)'
_computing_data_collection 'CrysAlisPro 1.171.41.115a (Rigaku OD, 2021)'
_computing_data_reduction 'CrysAlisPro 1.171.41.115a (Rigaku OD, 2021)'
_computing_molecular_graphics 'Olex2 1.5 (Dolomanov et al., 2009)'
_computing_publication_material 'Olex2 1.5 (Dolomanov et al., 2009)'
_computing_structure_refinement 'SHELXL 2018/3 (Sheldrick, 2015)'
_computing_structure_solution 'SHELXT 2018/2 (Sheldrick, 2018)'
_diffrn_ambient_environment N~2~
_diffrn_ambient_temperature 100.00(10)
_diffrn_detector 'Hybrid Pixel Array Detector'
_diffrn_detector_area_resol_mean 10.0000
_diffrn_detector_type HyPix3000
_diffrn_measured_fraction_theta_full 0.997
_diffrn_measured_fraction_theta_max 0.992
_diffrn_measurement_details
;
List of Runs (angles in degrees, time in seconds):

  # Type    Start    End  Width  t~exp~   \w     \q     \k     \f   Frames
#--------------------------------------------------------------------------
  1  \w   -111.00 -28.00   0.50    0.20    --  -41.33 -27.00 -15.00  166
  2  \w    -32.00  28.00   0.50    0.20    --  -41.33  27.00 146.00  120
  3  \w    -28.00  33.00   0.50    0.20    --   41.33 -27.00 -15.00  122
  4  \w     28.00 111.00   0.50    0.20    --   41.33  27.00 146.00  166
  5  \w   -152.00 -69.00   0.50    0.60    --  -82.50 -27.00 -15.00  166
  6  \w     83.00 166.00   0.50    0.60    --   96.67  27.00 146.00  166
  7  \w    -96.00 -19.00   0.50    0.20    --  -41.33 138.00 150.00  154
  8  \w    -24.00  35.00   0.50    0.20    --  -41.33  11.00-120.00  118
  9  \w   -108.00 -24.00   0.50    0.20    --  -41.33 -43.00 150.00  168
 10  \w    -24.00  35.00   0.50    0.20    --  -41.33  11.00 -60.00  118
 11  \w    -28.00  30.00   0.50    0.20    --  -41.33  21.00 -60.00  116
 12  \w    -34.00  24.00   0.50    0.20    --   41.33 -11.00 -30.00  116
 13  \w     11.00  43.00   0.50    0.20    --   41.33  88.00 -28.29   64
 14  \w      8.00  35.00   0.50    0.20    --   41.33  94.00  55.12   54
 15  \w    -26.00  65.00   0.50    0.20    --   41.33 -65.00-120.00  182
 16  \w     41.00 100.00   0.50    0.20    --   41.33-138.00-180.00  118
 17  \w     14.00  43.00   0.50    0.20    --   41.33  78.00 130.57   58
 18  \w     13.00  43.00   0.50    0.20    --   41.33  83.00 -53.02   60
 19  \w     41.00 100.00   0.50    0.20    --   41.33-138.00   0.00  118
 20  \w      8.00  35.00   0.50    0.20    --   41.33  94.00  -8.86   54
 21  \w    -34.00  24.00   0.50    0.20    --   41.33 -11.00 -90.00  116
 22  \w    -47.00 -15.00   0.50    0.60    --  -82.50  42.00 -90.00   64
 23  \w    -47.00 -15.00   0.50    0.60    --  -82.50  42.00-120.00   64
 24  \w    -47.00 -15.00   0.50    0.60    --  -82.50  42.00 -30.00   64
 25  \w    -47.00 -15.00   0.50    0.60    --  -82.50  42.00-180.00   64
 26  \w   -153.00 -78.00   0.50    0.60    --  -82.50 -87.00 -90.00  150
 27  \w    -84.00 -15.00   0.50    0.60    --  -82.50 117.00-180.00  138
 28  \w    -47.00 -15.00   0.50    0.60    --  -82.50  42.00   0.00   64
 29  \w    -47.00 -15.00   0.50    0.60    --  -82.50  42.00-150.00   64
 30  \w     29.00  83.00   0.50    0.60    --   96.67 -68.00  90.00  108
 31  \w     22.00 106.00   0.50    0.60    --   96.67 -96.00  30.00  168
 32  \w     99.00 164.00   0.50    0.60    --   96.67 117.00 120.00  130
 33  \w     44.00 127.00   0.50    0.60    --   96.67-145.00 -60.00  166
 34  \w     75.00 164.00   0.50    0.60    --   96.67  59.00  90.00  178
 35  \w     30.00  57.00   0.50    0.60    --   96.67 -50.00-150.00   54
 36  \w     44.00 127.00   0.50    0.60    --   96.67-145.00 -90.00  166
 37  \w     22.00 106.00   0.50    0.60    --   96.67 -96.00  90.00  168
 38  \w     30.00  57.00   0.50    0.60    --   96.67 -50.00 -90.00   54
 39  \w     30.00  57.00   0.50    0.60    --   96.67 -50.00  60.00   54
 40  \w     82.00 167.00   0.50    0.60    --   96.67  25.00-150.00  170
 41  \w     29.00  68.00   0.50    0.60    --   96.67 -59.00   0.00   78
 42  \w     30.00  57.00   0.50    0.60    --   96.67 -50.00 120.00   54
 43  \w     82.00 167.00   0.50    0.60    --   96.67  25.00-180.00  170
 44  \w     81.00 164.00   0.50    0.60    --   96.67 145.00 -30.00  166
 45  \w     44.00 127.00   0.50    0.60    --   96.67-145.00 120.00  166
 46  \w     29.00  83.00   0.50    0.60    --   96.67 -68.00 150.00  108
 47  \w     30.00  57.00   0.50    0.60    --   96.67 -50.00  90.00   54
 48  \w     80.00 163.00   0.50    0.60    --   96.67  42.00  60.00  166
 49  \w     82.00 167.00   0.50    0.60    --   96.67  25.00 -60.00  170
 50  \w     22.00 106.00   0.50    0.60    --   96.67 -96.00   0.00  168
 51  \w     44.00 127.00   0.50    0.60    --   96.67-145.00  30.00  166
 52  \w     44.00 127.00   0.50    0.60    --   96.67-145.00 150.00  166
 53  \w     30.00  57.00   0.50    0.60    --   96.67 -50.00-180.00   54
 54  \w     28.00 105.00   0.50    0.60    --   96.67 -77.00 120.00  154
 55  \w     30.00  57.00   0.50    0.60    --   96.67 -50.00 150.00   54
 56  \w     29.00  68.00   0.50    0.60    --   96.67 -59.00-150.00   78
 57  \w     44.00 127.00   0.50    0.60    --   96.67-145.00-180.00  166
 58  \w     44.00 127.00   0.50    0.60    --   96.67-145.00 -30.00  166
 59  \w     82.00 167.00   0.50    0.60    --   96.67  25.00 120.00  170
 60  \w     29.00  68.00   0.50    0.60    --   96.67 -59.00 -90.00   78
 61  \w    105.00 170.00   0.50    0.60    --   96.67  96.00   0.00  130
 62  \w     29.00  68.00   0.50    0.60    --   96.67 -59.00 -60.00   78
 63  \w     22.00 106.00   0.50    0.60    --   96.67 -96.00 -60.00  168
 64  \w   -108.00 -21.00   0.50    0.20    --  -41.33 -54.00 -60.00  174
 65  \w   -109.00 -18.00   0.50    0.20    --  -41.33 -65.00-120.00  182
 66  \w   -110.00 -14.00   0.50    0.20    --  -41.33 -77.00 120.00  192
 67  \w   -110.00 -17.00   0.50    0.20    --  -41.33 -67.00  62.32  186
 68  \w   -108.00 -24.00   0.50    0.20    --  -41.33 -43.00 -90.00  168
 69  \w   -110.00 -14.00   0.50    0.20    --  -41.33 -77.00-180.00  192
 70  \w   -108.00 -21.00   0.50    0.20    --  -41.33 -54.00  90.00  174
 71  \w   -109.00 -18.00   0.50    0.20    --  -41.33 -65.00   0.00  182
 72  \w    -37.00  27.00   0.50    0.20    --  -41.33  32.00  30.00  128
 73  \w    -79.00   4.00   0.50    0.20    --  -41.33 104.00  60.00  166
 74  \w     14.00  43.00   0.50    0.20    --   41.33  80.00-169.91   58
 75  \w    -30.00  28.00   0.50    0.20    --   41.33 -21.00  60.00  116
 76  \w     13.00  43.00   0.50    0.20    --   41.33  83.00 -93.80   60
 77  \w      9.00  35.00   0.50    0.20    --   41.33  93.00 124.92   52
 78  \w      8.00  35.00   0.50    0.20    --   41.33  94.00-116.07   54
 79  \w     12.00  43.00   0.50    0.20    --   41.33  86.00 159.28   62
 80  \w     15.00 110.00   0.50    0.20    --   41.33  77.00-120.00  190
 81  \w      9.00  42.00   0.50    0.20    --   41.33  92.00-103.43   66
 82  \w     12.00  43.00   0.50    0.20    --   41.33  86.00  86.52   62
 83  \w     13.00  43.00   0.50    0.20    --   41.33  82.00  29.19   60
 84  \w   -151.00 -55.00   0.50    0.60    --  -82.50 -77.00 -30.00  192
 85  \w   -151.00 -55.00   0.50    0.60    --  -82.50 -77.00-103.63  192
 86  \w   -151.00 -56.00   0.50    0.60    --  -82.50 -74.00  44.85  190
 87  \w   -151.00 -55.00   0.50    0.60    --  -82.50 -77.00 110.14  192
 88  \w   -151.00 -55.00   0.50    0.60    --  -82.50 -77.00 150.00  192
 89  \w   -151.00 -55.00   0.50    0.60    --  -82.50 -77.00-150.00  192
 90  \w   -151.00 -55.00   0.50    0.60    --  -82.50 -77.00-180.00  192
 91  \w   -151.00 -55.00   0.50    0.60    --  -82.50 -77.00  90.00  192
 92  \w   -151.00 -55.00   0.50    0.60    --  -82.50 -77.00  11.01  192
 93  \w     73.00 165.00   0.50    0.60    --   96.67  68.00   0.00  184
 94  \w     70.00 165.00   0.50    0.60    --   96.67  75.00 -80.51  190
 95  \w     78.00 163.00   0.50    0.60    --   96.67  50.00-120.00  170
 96  \w     75.00 164.00   0.50    0.60    --   96.67  59.00 -30.00  178
;
_diffrn_measurement_device 'four-circle diffractometer'
_diffrn_measurement_device_type 'XtaLAB Synergy, Dualflex, HyPix3000'
_diffrn_measurement_method '\w scans'
_diffrn_orient_matrix_type 'CrysAlisPro convention (1999,Acta A55,543-557)'
_diffrn_orient_matrix_UB_11 0.0624878000
_diffrn_orient_matrix_UB_12 0.1048828000
_diffrn_orient_matrix_UB_13 0.0101567000
_diffrn_orient_matrix_UB_21 0.1371830000
_diffrn_orient_matrix_UB_22 -0.0312063000
_diffrn_orient_matrix_UB_23 0.0240350000
_diffrn_orient_matrix_UB_31 0.0481707000
_diffrn_orient_matrix_UB_32 -0.0219221000
_diffrn_orient_matrix_UB_33 -0.0710805000
_diffrn_radiation_monochromator mirror
_diffrn_radiation_probe x-ray
_diffrn_radiation_type 'Cu K\a'
_diffrn_radiation_wavelength 1.54184
_diffrn_reflns_av_R_equivalents 0.0801
_diffrn_reflns_av_unetI/netI 0.0371
_diffrn_reflns_Laue_measured_fraction_full 0.997
_diffrn_reflns_Laue_measured_fraction_max 0.992
_diffrn_reflns_limit_h_max 11
_diffrn_reflns_limit_h_min -11
_diffrn_reflns_limit_k_max 17
_diffrn_reflns_limit_k_min -16
_diffrn_reflns_limit_l_max 23
_diffrn_reflns_limit_l_min -24
_diffrn_reflns_number 63630
_diffrn_reflns_point_group_measured_fraction_full 0.997
_diffrn_reflns_point_group_measured_fraction_max 0.992
_diffrn_reflns_theta_full 67.684
_diffrn_reflns_theta_max 68.214
_diffrn_reflns_theta_min 3.201
_diffrn_source 'micro-focus sealed X-ray tube'
_diffrn_source_type 'PhotonJet (Cu) X-ray Source'
_exptl_absorpt_coefficient_mu 7.194
_exptl_absorpt_correction_T_max 1.00000
_exptl_absorpt_correction_T_min 0.22531
_exptl_absorpt_correction_type multi-scan
_exptl_absorpt_process_details
;
CrysAlisPro 1.171.41.115a (Rigaku Oxford Diffraction, 2021)
Empirical absorption correction using spherical harmonics,
implemented in SCALE3 ABSPACK scaling algorithm.
;
_exptl_crystal_colour 'clear yellowish yellow'
_exptl_crystal_colour_lustre clear
_exptl_crystal_colour_modifier yellowish
_exptl_crystal_colour_primary yellow
_exptl_crystal_density_diffrn 1.124
_exptl_crystal_description plate
_exptl_crystal_F_000 960
_exptl_crystal_size_max 0.41
_exptl_crystal_size_mid 0.2
_exptl_crystal_size_min 0.05
_refine_diff_density_max 2.310
_refine_diff_density_min -1.241
_refine_diff_density_rms 0.104
_refine_ls_extinction_method none
_refine_ls_goodness_of_fit_ref 1.081
_refine_ls_hydrogen_treatment constr
_refine_ls_matrix_type full
_refine_ls_number_parameters 458
_refine_ls_number_reflns 10196
_refine_ls_number_restraints 0
_refine_ls_restrained_S_all 1.081
_refine_ls_R_factor_all 0.0424
_refine_ls_R_factor_gt 0.0404
_refine_ls_shift/su_max 0.002
_refine_ls_shift/su_mean 0.000
_refine_ls_structure_factor_coef Fsqd
_refine_ls_weighting_details 'w=1/[\s^2^(Fo^2^)+(0.0759P)^2^+1.6141P] where P=(Fo^2^+2Fc^2^)/3'
_refine_ls_weighting_scheme calc
_refine_ls_wR_factor_gt 0.1127
_refine_ls_wR_factor_ref 0.1143
_reflns_Friedel_coverage 0.000
_reflns_number_gt 9513
_reflns_number_total 10196
_reflns_threshold_expression 'I > 2\s(I)'
_cod_data_source_file d5dt00706b2.cif
_cod_data_source_block sg329_new23dec
_cod_depositor_comments 'Adding full bibliography for 7718416--7718419.cif.'
_cod_database_code 7718419
_shelx_shelxl_version_number 2018/3
_chemical_oxdiff_formula 'C H N O Bi Br Si'
_chemical_oxdiff_usercomment 100K
_shelx_space_group_comment
;
The symmetry employed for this shelxl refinement is uniquely defined
by the following loop, which should always be used as a source of
symmetry information in preference to the above space-group names.
They are only intended as comments.
;
_shelx_estimated_absorpt_t_max 0.715
_shelx_estimated_absorpt_t_min 0.156
_olex2_refinement_description
;
1. Fixed Uiso
 At 1.2 times of:
  All C(H) groups, All C(H,H) groups
 At 1.5 times of:
  All C(H,H,H) groups
2. Uiso/Uaniso restraints and constraints
Uanis(C44) = Uanis(C45) = Uanis(C43)
Uanis(C42) = Uanis(C44) = Uanis(C43) = Uanis(C45)
3.a Ternary CH refined with riding coordinates:
 C1(H1), C26(H26), C29(H29)
3.b Secondary CH2 refined with riding coordinates:
 C5(H5A,H5B)
3.c Aromatic/amide H refined with riding coordinates:
 C3(H3), C11(H11), C9(H9), C37(H37), C4(H4), C24(H24), C22(H22), C23(H23),
 C35(H35)
3.d Idealised Me refined as rotating group:
 C18(H18A,H18B,H18C), C15(H15A,H15B,H15C), C30(H30A,H30B,H30C), C13(H13A,H13B,
 H13C), C39(H39A,H39B,H39C), C31(H31A,H31B,H31C), C40(H40A,H40B,H40C), C14(H14A,
 H14B,H14C), C28(H28A,H28B,H28C), C27(H27A,H27B,H27C), C19(H19A,H19B,H19C),
 C17(H17A,H17B,H17C), C41(H41A,H41B,H41C), C43(H43A,H43B,H43C), C44(H44A,H44B,
 H44C), C45(H45A,H45B,H45C)
;
_smtbx_masks_special_details
;
A solvent mask was calculated and 201 electrons were 
found in a volume of 938\%A^3^ in 1 void per unit cell. 
This is consistent with the presence of 
2[C6H14] per Asymmetric Unit 
which account for 200 electrons 
per unit cell.
;
_smtbx_masks_void_probe_radius 1.2
_smtbx_masks_void_truncation_radius 1.2
_olex2_submission_special_instructions 'No special instructions were received'
_oxdiff_exptl_absorpt_empirical_details
;
Empirical correction (ABSPACK) includes:
- Absorption correction using spherical harmonics
- Frame scaling
;
_oxdiff_exptl_absorpt_empirical_full_max 3.841
_oxdiff_exptl_absorpt_empirical_full_min 0.578

loop_
_space_group_symop_operation_xyz
'x, y, z'
'-x, -y, -z'

loop_
_atom_site_label
_atom_site_type_symbol
_atom_site_fract_x
_atom_site_fract_y
_atom_site_fract_z
_atom_site_U_iso_or_equiv
_atom_site_adp_type
_atom_site_occupancy
_atom_site_site_symmetry_order
_atom_site_calc_flag
_atom_site_refinement_flags_posn
_atom_site_refinement_flags_adp
_atom_site_refinement_flags_occupancy
_atom_site_disorder_assembly
_atom_site_disorder_group
Bi1 Bi 0.49539(2) 0.37906(2) 0.71329(2) 0.04055(8) Uani 1 1 d . . . . .
Br1 Br 0.32595(5) 0.41541(5) 0.82229(3) 0.06789(17) Uani 1 1 d . . . . .
O2 O 0.4418(3) 0.4967(2) 0.67275(15) 0.0471(7) Uani 1 1 d . . . . .
O1 O 0.6861(3) 0.3241(2) 0.66560(14) 0.0432(6) Uani 1 1 d . . . . .
N2 N 0.8389(3) 0.4566(2) 0.83574(16) 0.0388(7) Uani 1 1 d . . . . .
N1 N 0.8755(3) 0.4803(2) 0.73843(16) 0.0376(7) Uani 1 1 d . . . . .
C32 C 0.6101(4) 0.5915(3) 0.7505(2) 0.0400(8) Uani 1 1 d . . . . .
C3 C 0.9755(4) 0.4423(3) 0.8237(2) 0.0430(9) Uani 1 1 d . . . . .
H3 H 1.041294 0.425148 0.852827 0.052 Uiso 1 1 calc R U . . .
C11 C 0.9851(4) 0.3898(3) 0.5810(2) 0.0407(9) Uani 1 1 d . . . . .
H11 H 1.045323 0.445489 0.582503 0.049 Uiso 1 1 calc R U . . .
C1 C 0.6344(4) 0.5031(3) 0.7783(2) 0.0387(8) Uani 1 1 d . . . . .
H1 H 0.599073 0.515133 0.823723 0.046 Uiso 1 1 calc R U . . .
C10 C 1.0088(4) 0.3030(3) 0.5374(2) 0.0429(9) Uani 1 1 d . . . . .
C9 C 0.9163(4) 0.2250(3) 0.5366(2) 0.0429(9) Uani 1 1 d . . . . .
H9 H 0.929859 0.165757 0.506647 0.052 Uiso 1 1 calc R U . . .
C37 C 0.6866(4) 0.6776(3) 0.7748(2) 0.0427(9) Uani 1 1 d . . . . .
H37 H 0.754621 0.681228 0.808888 0.051 Uiso 1 1 calc R U . . .
C6 C 0.8760(4) 0.3963(3) 0.6221(2) 0.0387(8) Uani 1 1 d . . . . .
C20 C 0.7699(4) 0.4443(3) 0.8939(2) 0.0413(9) Uani 1 1 d . . . . .
C2 C 0.7785(4) 0.4803(3) 0.7827(2) 0.0366(8) Uani 1 1 d . . . . .
C5 C 0.8543(4) 0.4902(3) 0.6696(2) 0.0400(9) Uani 1 1 d . . . . .
H5A H 0.919391 0.541963 0.661173 0.048 Uiso 1 1 calc R U . . .
H5B H 0.759811 0.509012 0.662977 0.048 Uiso 1 1 calc R U . . .
C7 C 0.7835(4) 0.3162(3) 0.6222(2) 0.0387(8) Uani 1 1 d . . . . .
C8 C 0.8030(4) 0.2276(3) 0.5772(2) 0.0410(9) Uani 1 1 d . . . . .
C33 C 0.5100(4) 0.5836(3) 0.6994(2) 0.0415(9) Uani 1 1 d . . . . .
C4 C 0.9982(4) 0.4569(3) 0.7634(2) 0.0439(9) Uani 1 1 d . . . . .
H4 H 1.082822 0.452053 0.741977 0.053 Uiso 1 1 calc R U . . .
C25 C 0.7111(4) 0.3515(3) 0.8949(2) 0.0460(10) Uani 1 1 d . . . . .
C24 C 0.6481(5) 0.3416(4) 0.9524(2) 0.0543(11) Uani 1 1 d . . . . .
H24 H 0.606545 0.280181 0.954883 0.065 Uiso 1 1 calc R U . . .
C22 C 0.7042(5) 0.5075(4) 1.0030(2) 0.0522(11) Uani 1 1 d . . . . .
H22 H 0.701060 0.559443 1.040327 0.063 Uiso 1 1 calc R U . . .
C21 C 0.7685(4) 0.5240(3) 0.9476(2) 0.0448(9) Uani 1 1 d . . . . .
C23 C 0.6444(5) 0.4172(4) 1.0052(2) 0.0556(11) Uani 1 1 d . . . . .
H23 H 0.600596 0.407987 1.043616 0.067 Uiso 1 1 calc R U . . .
C34 C 0.4834(5) 0.6657(3) 0.6752(2) 0.0478(10) Uani 1 1 d . . . . .
C35 C 0.5643(5) 0.7507(3) 0.7014(2) 0.0519(11) Uani 1 1 d . . . . .
H35 H 0.549052 0.806398 0.684653 0.062 Uiso 1 1 calc R U . . .
C26 C 0.8350(5) 0.6233(3) 0.9466(2) 0.0512(11) Uani 1 1 d . . . . .
H26 H 0.870309 0.621792 0.901934 0.061 Uiso 1 1 calc R U . . .
C29 C 0.7187(5) 0.2657(3) 0.8371(2) 0.0507(10) Uani 1 1 d . . . . .
H29 H 0.732528 0.291770 0.796744 0.061 Uiso 1 1 calc R U . . .
C36 C 0.6654(5) 0.7586(3) 0.7504(2) 0.0540(11) Uani 1 1 d . . . . .
C16 C 1.1366(5) 0.2962(3) 0.4962(2) 0.0503(10) Uani 1 1 d . . . . .
C18 C 1.1457(5) 0.3756(4) 0.4578(3) 0.0578(12) Uani 1 1 d . . . . .
H18A H 1.145661 0.438940 0.488322 0.087 Uiso 1 1 calc R U . . .
H18B H 1.066667 0.367204 0.426645 0.087 Uiso 1 1 calc R U . . .
H18C H 1.230741 0.371998 0.433803 0.087 Uiso 1 1 calc R U . . .
C12 C 0.7089(5) 0.1363(3) 0.5750(2) 0.0489(10) Uani 1 1 d . . . . .
C15 C 0.7156(6) 0.1077(4) 0.6412(3) 0.0613(13) Uani 1 1 d . . . . .
H15A H 0.698933 0.163728 0.676201 0.092 Uiso 1 1 calc R U . . .
H15B H 0.806732 0.085634 0.648674 0.092 Uiso 1 1 calc R U . . .
H15C H 0.645517 0.055193 0.641283 0.092 Uiso 1 1 calc R U . . .
C30 C 0.5868(5) 0.1992(4) 0.8256(3) 0.0604(12) Uani 1 1 d . . . . .
H30A H 0.577625 0.165507 0.861677 0.091 Uiso 1 1 calc R U . . .
H30B H 0.590677 0.151553 0.783952 0.091 Uiso 1 1 calc R U . . .
H30C H 0.507568 0.237912 0.823757 0.091 Uiso 1 1 calc R U . . .
C13 C 0.5589(5) 0.1553(4) 0.5592(3) 0.0587(12) Uani 1 1 d . . . . .
H13A H 0.499161 0.097038 0.558761 0.088 Uiso 1 1 calc R U . . .
H13B H 0.552675 0.171529 0.515939 0.088 Uiso 1 1 calc R U . . .
H13C H 0.529792 0.209296 0.592688 0.088 Uiso 1 1 calc R U . . .
C38 C 0.3712(6) 0.6616(4) 0.6213(3) 0.0643(14) Uani 1 1 d . . . . .
C39 C 0.4087(7) 0.5911(5) 0.5581(3) 0.0783(18) Uani 1 1 d . . . . .
H39A H 0.496943 0.613609 0.543537 0.117 Uiso 1 1 calc R U . . .
H39B H 0.337257 0.588285 0.523667 0.117 Uiso 1 1 calc R U . . .
H39C H 0.415771 0.526354 0.566816 0.117 Uiso 1 1 calc R U . . .
C31 C 0.8419(6) 0.2090(4) 0.8468(3) 0.0681(15) Uani 1 1 d . . . . .
H31A H 0.926431 0.250770 0.848797 0.102 Uiso 1 1 calc R U . . .
H31B H 0.844237 0.152894 0.809993 0.102 Uiso 1 1 calc R U . . .
H31C H 0.834483 0.186925 0.887978 0.102 Uiso 1 1 calc R U . . .
C40 C 0.2332(5) 0.6283(5) 0.6446(3) 0.0728(16) Uani 1 1 d . . . . .
H40A H 0.241128 0.566103 0.657075 0.109 Uiso 1 1 calc R U . . .
H40B H 0.163069 0.620782 0.608979 0.109 Uiso 1 1 calc R U . . .
H40C H 0.206967 0.676661 0.682612 0.109 Uiso 1 1 calc R U . . .
C14 C 0.7463(6) 0.0504(4) 0.5222(3) 0.0658(14) Uani 1 1 d . . . . .
H14A H 0.839159 0.033172 0.531882 0.099 Uiso 1 1 calc R U . . .
H14B H 0.743168 0.067742 0.479237 0.099 Uiso 1 1 calc R U . . .
H14C H 0.680702 -0.005046 0.521341 0.099 Uiso 1 1 calc R U . . .
C42 C 0.7542(11) 0.8537(5) 0.7760(4) 0.1080(14) Uani 1 1 d . . . . .
C28 C 0.9559(7) 0.6498(4) 0.9974(3) 0.0787(18) Uani 1 1 d . . . . .
H28A H 0.922083 0.653065 1.041568 0.118 Uiso 1 1 calc R U . . .
H28B H 0.999931 0.712834 0.995080 0.118 Uiso 1 1 calc R U . . .
H28C H 1.022811 0.600300 0.988000 0.118 Uiso 1 1 calc R U . . .
C27 C 0.7286(7) 0.6994(4) 0.9610(3) 0.0681(15) Uani 1 1 d . . . . .
H27A H 0.651617 0.681503 0.928584 0.102 Uiso 1 1 calc R U . . .
H27B H 0.771228 0.762809 0.958445 0.102 Uiso 1 1 calc R U . . .
H27C H 0.694942 0.702691 1.005178 0.102 Uiso 1 1 calc R U . . .
C19 C 1.2648(5) 0.3107(5) 0.5442(3) 0.0650(14) Uani 1 1 d . . . . .
H19A H 1.348349 0.308848 0.519175 0.097 Uiso 1 1 calc R U . . .
H19B H 1.262589 0.258922 0.568564 0.097 Uiso 1 1 calc R U . . .
H19C H 1.264129 0.373562 0.575212 0.097 Uiso 1 1 calc R U . . .
C17 C 1.1410(7) 0.1986(5) 0.4494(4) 0.0845(19) Uani 1 1 d . . . . .
H17A H 1.070071 0.192250 0.414289 0.127 Uiso 1 1 calc R U . . .
H17B H 1.124209 0.147118 0.473368 0.127 Uiso 1 1 calc R U . . .
H17C H 1.231508 0.193348 0.430330 0.127 Uiso 1 1 calc R U . . .
C41 C 0.3563(8) 0.7618(5) 0.6056(4) 0.097(3) Uani 1 1 d . . . . .
H41A H 0.318381 0.805027 0.643154 0.146 Uiso 1 1 calc R U . . .
H41B H 0.294361 0.755002 0.566798 0.146 Uiso 1 1 calc R U . . .
H41C H 0.446575 0.789216 0.596748 0.146 Uiso 1 1 calc R U . . .
C43 C 0.7367(10) 0.9270(5) 0.7365(4) 0.1080(14) Uani 1 1 d . . . . .
H43A H 0.756619 0.899637 0.690712 0.162 Uiso 1 1 calc R U . . .
H43B H 0.799840 0.983833 0.753931 0.162 Uiso 1 1 calc R U . . .
H43C H 0.641858 0.946214 0.738802 0.162 Uiso 1 1 calc R U . . .
C44 C 0.9087(10) 0.8266(5) 0.7597(4) 0.1080(14) Uani 1 1 d . . . . .
H44A H 0.933596 0.775783 0.782113 0.162 Uiso 1 1 calc R U . . .
H44B H 0.971646 0.884189 0.774829 0.162 Uiso 1 1 calc R U . . .
H44C H 0.915024 0.803173 0.712120 0.162 Uiso 1 1 calc R U . . .
C45 C 0.7547(10) 0.8865(5) 0.8448(4) 0.1080(14) Uani 1 1 d . . . . .
H45A H 0.664997 0.910204 0.857497 0.162 Uiso 1 1 calc R U . . .
H45B H 0.826289 0.939081 0.858878 0.162 Uiso 1 1 calc R U . . .
H45C H 0.773170 0.832923 0.865803 0.162 Uiso 1 1 calc R U . . .

loop_
_atom_site_aniso_label
_atom_site_aniso_U_11
_atom_site_aniso_U_22
_atom_site_aniso_U_33
_atom_site_aniso_U_23
_atom_site_aniso_U_13
_atom_site_aniso_U_12
Bi1 0.03491(11) 0.04206(11) 0.04378(12) 0.01023(7) -0.00970(7) -0.00179(7)
Br1 0.0359(3) 0.1151(5) 0.0470(3) 0.0084(3) -0.0054(2) -0.0015(3)
O2 0.0442(16) 0.0499(16) 0.0475(16) 0.0153(13) -0.0196(13) -0.0016(12)
O1 0.0401(15) 0.0432(14) 0.0465(16) 0.0113(12) -0.0019(12) 0.0019(12)
N2 0.0353(17) 0.0405(16) 0.0399(18) 0.0094(13) -0.0127(14) 0.0010(13)
N1 0.0351(17) 0.0355(15) 0.0418(18) 0.0094(13) -0.0076(14) -0.0004(13)
C32 0.038(2) 0.041(2) 0.042(2) 0.0117(16) -0.0054(17) 0.0062(16)
C3 0.036(2) 0.045(2) 0.047(2) 0.0118(18) -0.0146(17) 0.0031(16)
C11 0.040(2) 0.040(2) 0.044(2) 0.0158(17) -0.0088(17) 0.0040(16)
C1 0.039(2) 0.0336(18) 0.041(2) 0.0052(15) -0.0111(17) 0.0007(15)
C10 0.040(2) 0.048(2) 0.043(2) 0.0160(17) -0.0076(17) 0.0098(17)
C9 0.043(2) 0.042(2) 0.043(2) 0.0082(17) -0.0146(18) 0.0060(17)
C37 0.044(2) 0.042(2) 0.042(2) 0.0093(17) -0.0125(17) 0.0035(17)
C6 0.037(2) 0.0399(19) 0.041(2) 0.0145(16) -0.0090(16) 0.0042(15)
C20 0.039(2) 0.046(2) 0.040(2) 0.0119(17) -0.0141(17) 0.0046(17)
C2 0.0344(19) 0.0315(17) 0.042(2) 0.0066(15) -0.0124(16) -0.0026(14)
C5 0.037(2) 0.0383(19) 0.048(2) 0.0184(17) -0.0037(17) 0.0001(15)
C7 0.038(2) 0.041(2) 0.038(2) 0.0153(16) -0.0107(16) 0.0016(16)
C8 0.040(2) 0.040(2) 0.042(2) 0.0116(16) -0.0169(17) 0.0028(16)
C33 0.040(2) 0.045(2) 0.040(2) 0.0098(17) -0.0114(17) 0.0032(16)
C4 0.034(2) 0.045(2) 0.052(2) 0.0105(18) -0.0081(17) 0.0023(16)
C25 0.040(2) 0.051(2) 0.048(2) 0.0145(19) -0.0135(18) 0.0025(18)
C24 0.048(3) 0.066(3) 0.054(3) 0.025(2) -0.010(2) -0.002(2)
C22 0.053(3) 0.059(3) 0.046(2) 0.011(2) -0.009(2) 0.014(2)
C21 0.043(2) 0.051(2) 0.041(2) 0.0118(18) -0.0138(18) 0.0107(18)
C23 0.055(3) 0.071(3) 0.045(3) 0.021(2) -0.007(2) 0.012(2)
C34 0.046(2) 0.055(2) 0.044(2) 0.0171(19) -0.0132(19) 0.0031(19)
C35 0.061(3) 0.045(2) 0.052(3) 0.0180(19) -0.016(2) 0.006(2)
C26 0.062(3) 0.045(2) 0.045(2) 0.0066(18) -0.013(2) 0.009(2)
C29 0.053(3) 0.048(2) 0.048(2) 0.0101(19) -0.012(2) -0.0080(19)
C36 0.062(3) 0.052(3) 0.048(3) 0.011(2) -0.011(2) 0.004(2)
C16 0.046(2) 0.054(2) 0.052(3) 0.014(2) 0.000(2) 0.0119(19)
C18 0.051(3) 0.081(3) 0.051(3) 0.032(2) 0.001(2) 0.015(2)
C12 0.047(2) 0.043(2) 0.053(3) 0.0078(19) -0.015(2) -0.0040(18)
C15 0.065(3) 0.047(2) 0.073(3) 0.023(2) -0.020(3) -0.009(2)
C30 0.057(3) 0.059(3) 0.062(3) 0.014(2) -0.019(2) -0.013(2)
C13 0.043(3) 0.062(3) 0.066(3) 0.010(2) -0.016(2) -0.008(2)
C38 0.065(3) 0.072(3) 0.063(3) 0.036(3) -0.029(3) 0.000(2)
C39 0.080(4) 0.110(5) 0.046(3) 0.031(3) -0.028(3) -0.027(3)
C31 0.059(3) 0.050(3) 0.085(4) -0.002(3) -0.017(3) 0.004(2)
C40 0.047(3) 0.089(4) 0.089(4) 0.038(3) -0.025(3) 0.003(3)
C14 0.062(3) 0.045(2) 0.080(4) -0.006(2) -0.010(3) -0.003(2)
C42 0.155(4) 0.0655(19) 0.097(3) 0.0211(18) -0.037(3) -0.032(2)
C28 0.090(4) 0.059(3) 0.081(4) 0.013(3) -0.047(3) -0.010(3)
C27 0.091(4) 0.053(3) 0.065(3) 0.017(2) 0.005(3) 0.026(3)
C19 0.042(3) 0.095(4) 0.071(3) 0.044(3) -0.002(2) 0.016(3)
C17 0.082(4) 0.070(4) 0.095(5) 0.001(3) 0.032(4) 0.006(3)
C41 0.104(5) 0.085(4) 0.114(6) 0.061(4) -0.064(5) -0.012(4)
C43 0.155(4) 0.0655(19) 0.097(3) 0.0211(18) -0.037(3) -0.032(2)
C44 0.155(4) 0.0655(19) 0.097(3) 0.0211(18) -0.037(3) -0.032(2)
C45 0.155(4) 0.0655(19) 0.097(3) 0.0211(18) -0.037(3) -0.032(2)

loop_
_atom_type_symbol
_atom_type_description
_atom_type_scat_dispersion_real
_atom_type_scat_dispersion_imag
_atom_type_scat_source
C C 0.0181 0.0091 'International Tables Vol C Tables 4.2.6.8 and 6.1.1.4'
H H 0.0000 0.0000 'International Tables Vol C Tables 4.2.6.8 and 6.1.1.4'
Bi Bi -4.0111 8.9310 'International Tables Vol C Tables 4.2.6.8 and 6.1.1.4'
Br Br -0.6763 1.2805 'International Tables Vol C Tables 4.2.6.8 and 6.1.1.4'
N N 0.0311 0.0180 'International Tables Vol C Tables 4.2.6.8 and 6.1.1.4'
O O 0.0492 0.0322 'International Tables Vol C Tables 4.2.6.8 and 6.1.1.4'

loop_
_exptl_crystal_face_index_h
_exptl_crystal_face_index_k
_exptl_crystal_face_index_l
_exptl_crystal_face_perp_dist
6 2 -2 0.1577
0 1 13 0.1239
0 -1 -13 0.0541
-6 -2 4 0.1897
5 5 -3 0.1256
-3 8 4 0.1017
0 -9 0 0.0037
0 9 0 0.0328
0 -6 12 0.1075

loop_
_geom_angle_atom_site_label_1
_geom_angle_atom_site_label_2
_geom_angle_atom_site_label_3
_geom_angle
_geom_angle_site_symmetry_1
_geom_angle_site_symmetry_3
_geom_angle_publ_flag
O2 Bi1 Br1 97.29(9) . . ?
O2 Bi1 O1 107.15(12) . . ?
O2 Bi1 C1 79.68(12) . . ?
O1 Bi1 Br1 151.38(8) . . ?
O1 Bi1 C1 87.20(13) . . ?
C1 Bi1 Br1 82.68(11) . . ?
C33 O2 Bi1 115.9(2) . . ?
C7 O1 Bi1 156.3(3) . . ?
C3 N2 C20 125.8(3) . . ?
C2 N2 C3 108.9(3) . . ?
C2 N2 C20 125.3(3) . . ?
C2 N1 C5 126.5(3) . . ?
C2 N1 C4 109.5(3) . . ?
C4 N1 C5 123.5(3) . . ?
C37 C32 C1 120.0(4) . . ?
C37 C32 C33 120.9(4) . . ?
C33 C32 C1 119.0(4) . . ?
N2 C3 H3 126.2 . . ?
C4 C3 N2 107.5(4) . . ?
C4 C3 H3 126.2 . . ?
C10 C11 H11 119.3 . . ?
C6 C11 H11 119.3 . . ?
C6 C11 C10 121.4(4) . . ?
Bi1 C1 H1 107.7 . . ?
C32 C1 Bi1 104.8(2) . . ?
C32 C1 H1 107.7 . . ?
C2 C1 Bi1 113.4(2) . . ?
C2 C1 C32 115.1(3) . . ?
C2 C1 H1 107.7 . . ?
C11 C10 C16 120.1(4) . . ?
C9 C10 C11 116.7(4) . . ?
C9 C10 C16 123.2(4) . . ?
C10 C9 H9 117.8 . . ?
C10 C9 C8 124.3(4) . . ?
C8 C9 H9 117.8 . . ?
C32 C37 H37 119.6 . . ?
C36 C37 C32 120.8(4) . . ?
C36 C37 H37 119.6 . . ?
C11 C6 C5 120.4(4) . . ?
C11 C6 C7 121.8(4) . . ?
C7 C6 C5 117.8(4) . . ?
C25 C20 N2 117.9(4) . . ?
C25 C20 C21 123.1(4) . . ?
C21 C20 N2 118.9(4) . . ?
N2 C2 C1 124.3(4) . . ?
N1 C2 N2 106.9(3) . . ?
N1 C2 C1 128.8(4) . . ?
N1 C5 C6 110.7(3) . . ?
N1 C5 H5A 109.5 . . ?
N1 C5 H5B 109.5 . . ?
C6 C5 H5A 109.5 . . ?
C6 C5 H5B 109.5 . . ?
H5A C5 H5B 108.1 . . ?
O1 C7 C6 119.6(4) . . ?
O1 C7 C8 122.3(4) . . ?
C6 C7 C8 118.0(4) . . ?
C9 C8 C7 117.7(4) . . ?
C9 C8 C12 120.8(4) . . ?
C7 C8 C12 121.4(4) . . ?
O2 C33 C32 120.3(4) . . ?
O2 C33 C34 120.3(4) . . ?
C34 C33 C32 119.4(4) . . ?
N1 C4 H4 126.4 . . ?
C3 C4 N1 107.2(4) . . ?
C3 C4 H4 126.4 . . ?
C20 C25 C29 122.0(4) . . ?
C24 C25 C20 116.5(4) . . ?
C24 C25 C29 121.5(4) . . ?
C25 C24 H24 119.0 . . ?
C23 C24 C25 121.9(5) . . ?
C23 C24 H24 119.0 . . ?
C21 C22 H22 119.2 . . ?
C23 C22 H22 119.2 . . ?
C23 C22 C21 121.6(5) . . ?
C20 C21 C26 122.7(4) . . ?
C22 C21 C20 116.6(4) . . ?
C22 C21 C26 120.7(4) . . ?
C24 C23 C22 120.3(5) . . ?
C24 C23 H23 119.8 . . ?
C22 C23 H23 119.8 . . ?
C33 C34 C38 121.2(4) . . ?
C35 C34 C33 117.2(4) . . ?
C35 C34 C38 121.6(4) . . ?
C34 C35 H35 118.0 . . ?
C36 C35 C34 123.9(4) . . ?
C36 C35 H35 118.0 . . ?
C21 C26 H26 108.8 . . ?
C21 C26 C28 110.3(4) . . ?
C21 C26 C27 109.9(4) . . ?
C28 C26 H26 108.8 . . ?
C27 C26 H26 108.8 . . ?
C27 C26 C28 110.2(4) . . ?
C25 C29 H29 107.8 . . ?
C25 C29 C30 112.6(4) . . ?
C30 C29 H29 107.8 . . ?
C31 C29 C25 110.2(4) . . ?
C31 C29 H29 107.8 . . ?
C31 C29 C30 110.6(4) . . ?
C37 C36 C35 117.8(4) . . ?
C37 C36 C42 120.7(5) . . ?
C35 C36 C42 121.5(5) . . ?
C10 C16 C19 107.8(4) . . ?
C18 C16 C10 110.9(4) . . ?
C18 C16 C19 108.0(4) . . ?
C17 C16 C10 112.5(4) . . ?
C17 C16 C18 109.5(5) . . ?
C17 C16 C19 107.9(5) . . ?
C16 C18 H18A 109.5 . . ?
C16 C18 H18B 109.5 . . ?
C16 C18 H18C 109.5 . . ?
H18A C18 H18B 109.5 . . ?
H18A C18 H18C 109.5 . . ?
H18B C18 H18C 109.5 . . ?
C8 C12 C13 109.9(4) . . ?
C15 C12 C8 110.3(4) . . ?
C15 C12 C13 108.7(4) . . ?
C15 C12 C14 108.4(4) . . ?
C14 C12 C8 112.6(4) . . ?
C14 C12 C13 106.7(4) . . ?
C12 C15 H15A 109.5 . . ?
C12 C15 H15B 109.5 . . ?
C12 C15 H15C 109.5 . . ?
H15A C15 H15B 109.5 . . ?
H15A C15 H15C 109.5 . . ?
H15B C15 H15C 109.5 . . ?
C29 C30 H30A 109.5 . . ?
C29 C30 H30B 109.5 . . ?
C29 C30 H30C 109.5 . . ?
H30A C30 H30B 109.5 . . ?
H30A C30 H30C 109.5 . . ?
H30B C30 H30C 109.5 . . ?
C12 C13 H13A 109.5 . . ?
C12 C13 H13B 109.5 . . ?
C12 C13 H13C 109.5 . . ?
H13A C13 H13B 109.5 . . ?
H13A C13 H13C 109.5 . . ?
H13B C13 H13C 109.5 . . ?
C34 C38 C39 109.3(5) . . ?
C34 C38 C41 111.6(5) . . ?
C39 C38 C41 108.3(5) . . ?
C40 C38 C34 109.5(4) . . ?
C40 C38 C39 110.4(5) . . ?
C40 C38 C41 107.8(5) . . ?
C38 C39 H39A 109.5 . . ?
C38 C39 H39B 109.5 . . ?
C38 C39 H39C 109.5 . . ?
H39A C39 H39B 109.5 . . ?
H39A C39 H39C 109.5 . . ?
H39B C39 H39C 109.5 . . ?
C29 C31 H31A 109.5 . . ?
C29 C31 H31B 109.5 . . ?
C29 C31 H31C 109.5 . . ?
H31A C31 H31B 109.5 . . ?
H31A C31 H31C 109.5 . . ?
H31B C31 H31C 109.5 . . ?
C38 C40 H40A 109.5 . . ?
C38 C40 H40B 109.5 . . ?
C38 C40 H40C 109.5 . . ?
H40A C40 H40B 109.5 . . ?
H40A C40 H40C 109.5 . . ?
H40B C40 H40C 109.5 . . ?
C12 C14 H14A 109.5 . . ?
C12 C14 H14B 109.5 . . ?
C12 C14 H14C 109.5 . . ?
H14A C14 H14B 109.5 . . ?
H14A C14 H14C 109.5 . . ?
H14B C14 H14C 109.5 . . ?
C36 C42 C44 104.9(6) . . ?
C43 C42 C36 113.8(6) . . ?
C43 C42 C44 100.6(8) . . ?
C45 C42 C36 113.4(7) . . ?
C45 C42 C43 116.6(7) . . ?
C45 C42 C44 105.6(8) . . ?
C26 C28 H28A 109.5 . . ?
C26 C28 H28B 109.5 . . ?
C26 C28 H28C 109.5 . . ?
H28A C28 H28B 109.5 . . ?
H28A C28 H28C 109.5 . . ?
H28B C28 H28C 109.5 . . ?
C26 C27 H27A 109.5 . . ?
C26 C27 H27B 109.5 . . ?
C26 C27 H27C 109.5 . . ?
H27A C27 H27B 109.5 . . ?
H27A C27 H27C 109.5 . . ?
H27B C27 H27C 109.5 . . ?
C16 C19 H19A 109.5 . . ?
C16 C19 H19B 109.5 . . ?
C16 C19 H19C 109.5 . . ?
H19A C19 H19B 109.5 . . ?
H19A C19 H19C 109.5 . . ?
H19B C19 H19C 109.5 . . ?
C16 C17 H17A 109.5 . . ?
C16 C17 H17B 109.5 . . ?
C16 C17 H17C 109.5 . . ?
H17A C17 H17B 109.5 . . ?
H17A C17 H17C 109.5 . . ?
H17B C17 H17C 109.5 . . ?
C38 C41 H41A 109.5 . . ?
C38 C41 H41B 109.5 . . ?
C38 C41 H41C 109.5 . . ?
H41A C41 H41B 109.5 . . ?
H41A C41 H41C 109.5 . . ?
H41B C41 H41C 109.5 . . ?
C42 C43 H43A 109.5 . . ?
C42 C43 H43B 109.5 . . ?
C42 C43 H43C 109.5 . . ?
H43A C43 H43B 109.5 . . ?
H43A C43 H43C 109.5 . . ?
H43B C43 H43C 109.5 . . ?
C42 C44 H44A 109.5 . . ?
C42 C44 H44B 109.5 . . ?
C42 C44 H44C 109.5 . . ?
H44A C44 H44B 109.5 . . ?
H44A C44 H44C 109.5 . . ?
H44B C44 H44C 109.5 . . ?
C42 C45 H45A 109.5 . . ?
C42 C45 H45B 109.5 . . ?
C42 C45 H45C 109.5 . . ?
H45A C45 H45B 109.5 . . ?
H45A C45 H45C 109.5 . . ?
H45B C45 H45C 109.5 . . ?

loop_
_geom_bond_atom_site_label_1
_geom_bond_atom_site_label_2
_geom_bond_distance
_geom_bond_site_symmetry_2
_geom_bond_publ_flag
Bi1 Br1 2.8243(6) . ?
Bi1 O2 2.115(3) . ?
Bi1 O1 2.236(3) . ?
Bi1 C1 2.310(4) . ?
O2 C33 1.360(5) . ?
O1 C7 1.325(5) . ?
N2 C3 1.383(5) . ?
N2 C20 1.443(6) . ?
N2 C2 1.354(5) . ?
N1 C2 1.342(5) . ?
N1 C5 1.483(5) . ?
N1 C4 1.380(5) . ?
C32 C1 1.522(5) . ?
C32 C37 1.379(6) . ?
C32 C33 1.407(6) . ?
C3 H3 0.9500 . ?
C3 C4 1.341(7) . ?
C11 H11 0.9500 . ?
C11 C10 1.398(6) . ?
C11 C6 1.380(6) . ?
C1 H1 1.0000 . ?
C1 C2 1.468(5) . ?
C10 C9 1.381(6) . ?
C10 C16 1.530(6) . ?
C9 H9 0.9500 . ?
C9 C8 1.409(6) . ?
C37 H37 0.9500 . ?
C37 C36 1.379(6) . ?
C6 C5 1.507(6) . ?
C6 C7 1.408(6) . ?
C20 C25 1.407(6) . ?
C20 C21 1.407(6) . ?
C5 H5A 0.9900 . ?
C5 H5B 0.9900 . ?
C7 C8 1.421(6) . ?
C8 C12 1.534(6) . ?
C33 C34 1.403(6) . ?
C4 H4 0.9500 . ?
C25 C24 1.395(7) . ?
C25 C29 1.521(6) . ?
C24 H24 0.9500 . ?
C24 C23 1.361(7) . ?
C22 H22 0.9500 . ?
C22 C21 1.387(7) . ?
C22 C23 1.386(7) . ?
C21 C26 1.520(7) . ?
C23 H23 0.9500 . ?
C34 C35 1.395(7) . ?
C34 C38 1.537(6) . ?
C35 H35 0.9500 . ?
C35 C36 1.382(7) . ?
C26 H26 1.0000 . ?
C26 C28 1.536(7) . ?
C26 C27 1.531(7) . ?
C29 H29 1.0000 . ?
C29 C30 1.530(6) . ?
C29 C31 1.520(7) . ?
C36 C42 1.539(8) . ?
C16 C18 1.519(7) . ?
C16 C19 1.556(7) . ?
C16 C17 1.512(7) . ?
C18 H18A 0.9800 . ?
C18 H18B 0.9800 . ?
C18 H18C 0.9800 . ?
C12 C15 1.523(7) . ?
C12 C13 1.545(6) . ?
C12 C14 1.524(7) . ?
C15 H15A 0.9800 . ?
C15 H15B 0.9800 . ?
C15 H15C 0.9800 . ?
C30 H30A 0.9800 . ?
C30 H30B 0.9800 . ?
C30 H30C 0.9800 . ?
C13 H13A 0.9800 . ?
C13 H13B 0.9800 . ?
C13 H13C 0.9800 . ?
C38 C39 1.539(9) . ?
C38 C40 1.527(8) . ?
C38 C41 1.542(8) . ?
C39 H39A 0.9800 . ?
C39 H39B 0.9800 . ?
C39 H39C 0.9800 . ?
C31 H31A 0.9800 . ?
C31 H31B 0.9800 . ?
C31 H31C 0.9800 . ?
C40 H40A 0.9800 . ?
C40 H40B 0.9800 . ?
C40 H40C 0.9800 . ?
C14 H14A 0.9800 . ?
C14 H14B 0.9800 . ?
C14 H14C 0.9800 . ?
C42 C43 1.476(10) . ?
C42 C44 1.606(13) . ?
C42 C45 1.409(11) . ?
C28 H28A 0.9800 . ?
C28 H28B 0.9800 . ?
C28 H28C 0.9800 . ?
C27 H27A 0.9800 . ?
C27 H27B 0.9800 . ?
C27 H27C 0.9800 . ?
C19 H19A 0.9800 . ?
C19 H19B 0.9800 . ?
C19 H19C 0.9800 . ?
C17 H17A 0.9800 . ?
C17 H17B 0.9800 . ?
C17 H17C 0.9800 . ?
C41 H41A 0.9800 . ?
C41 H41B 0.9800 . ?
C41 H41C 0.9800 . ?
C43 H43A 0.9800 . ?
C43 H43B 0.9800 . ?
C43 H43C 0.9800 . ?
C44 H44A 0.9800 . ?
C44 H44B 0.9800 . ?
C44 H44C 0.9800 . ?
C45 H45A 0.9800 . ?
C45 H45B 0.9800 . ?
C45 H45C 0.9800 . ?

loop_
_geom_torsion_atom_site_label_1
_geom_torsion_atom_site_label_2
_geom_torsion_atom_site_label_3
_geom_torsion_atom_site_label_4
_geom_torsion
_geom_torsion_site_symmetry_1
_geom_torsion_site_symmetry_2
_geom_torsion_site_symmetry_3
_geom_torsion_site_symmetry_4
_geom_torsion_publ_flag
Bi1 O2 C33 C32 0.5(5) . . . . ?
Bi1 O2 C33 C34 179.0(3) . . . . ?
Bi1 O1 C7 C6 66.5(8) . . . . ?
Bi1 O1 C7 C8 -116.7(6) . . . . ?
Bi1 C1 C2 N2 -104.3(4) . . . . ?
Bi1 C1 C2 N1 77.3(4) . . . . ?
O2 C33 C34 C35 -175.3(4) . . . . ?
O2 C33 C34 C38 3.9(7) . . . . ?
O1 C7 C8 C9 -175.1(4) . . . . ?
O1 C7 C8 C12 1.8(6) . . . . ?
N2 C3 C4 N1 0.0(4) . . . . ?
N2 C20 C25 C24 178.5(4) . . . . ?
N2 C20 C25 C29 0.1(6) . . . . ?
N2 C20 C21 C22 -178.3(4) . . . . ?
N2 C20 C21 C26 0.9(6) . . . . ?
C32 C1 C2 N2 135.0(4) . . . . ?
C32 C1 C2 N1 -43.4(5) . . . . ?
C32 C37 C36 C35 0.8(7) . . . . ?
C32 C37 C36 C42 -177.9(6) . . . . ?
C32 C33 C34 C35 3.2(7) . . . . ?
C32 C33 C34 C38 -177.6(5) . . . . ?
C3 N2 C20 C25 -87.8(5) . . . . ?
C3 N2 C20 C21 90.1(5) . . . . ?
C3 N2 C2 N1 0.2(4) . . . . ?
C3 N2 C2 C1 -178.5(3) . . . . ?
C11 C10 C9 C8 -1.0(6) . . . . ?
C11 C10 C16 C18 -54.0(5) . . . . ?
C11 C10 C16 C19 64.1(5) . . . . ?
C11 C10 C16 C17 -177.0(5) . . . . ?
C11 C6 C5 N1 -113.4(4) . . . . ?
C11 C6 C7 O1 175.3(4) . . . . ?
C11 C6 C7 C8 -1.6(6) . . . . ?
C1 C32 C37 C36 -179.7(4) . . . . ?
C1 C32 C33 O2 -3.9(6) . . . . ?
C1 C32 C33 C34 177.6(4) . . . . ?
C10 C11 C6 C5 178.8(4) . . . . ?
C10 C11 C6 C7 0.1(6) . . . . ?
C10 C9 C8 C7 -0.4(6) . . . . ?
C10 C9 C8 C12 -177.4(4) . . . . ?
C9 C10 C16 C18 129.6(4) . . . . ?
C9 C10 C16 C19 -112.3(5) . . . . ?
C9 C10 C16 C17 6.6(7) . . . . ?
C9 C8 C12 C15 116.8(5) . . . . ?
C9 C8 C12 C13 -123.3(4) . . . . ?
C9 C8 C12 C14 -4.5(6) . . . . ?
C37 C32 C1 Bi1 -174.7(3) . . . . ?
C37 C32 C1 C2 -49.4(5) . . . . ?
C37 C32 C33 O2 175.5(4) . . . . ?
C37 C32 C33 C34 -3.0(7) . . . . ?
C37 C36 C42 C43 169.1(7) . . . . ?
C37 C36 C42 C44 60.1(8) . . . . ?
C37 C36 C42 C45 -54.5(11) . . . . ?
C6 C11 C10 C9 1.2(6) . . . . ?
C6 C11 C10 C16 -175.4(4) . . . . ?
C6 C7 C8 C9 1.7(5) . . . . ?
C6 C7 C8 C12 178.6(4) . . . . ?
C20 N2 C3 C4 177.3(4) . . . . ?
C20 N2 C2 N1 -177.2(3) . . . . ?
C20 N2 C2 C1 4.0(6) . . . . ?
C20 C25 C24 C23 -0.5(7) . . . . ?
C20 C25 C29 C30 -142.2(4) . . . . ?
C20 C25 C29 C31 93.9(5) . . . . ?
C20 C21 C26 C28 -114.9(5) . . . . ?
C20 C21 C26 C27 123.4(5) . . . . ?
C2 N2 C3 C4 -0.2(4) . . . . ?
C2 N2 C20 C25 89.3(5) . . . . ?
C2 N2 C20 C21 -92.9(5) . . . . ?
C2 N1 C5 C6 -110.5(4) . . . . ?
C2 N1 C4 C3 0.1(4) . . . . ?
C5 N1 C2 N2 172.0(3) . . . . ?
C5 N1 C2 C1 -9.3(6) . . . . ?
C5 N1 C4 C3 -172.4(3) . . . . ?
C5 C6 C7 O1 -3.4(5) . . . . ?
C5 C6 C7 C8 179.6(3) . . . . ?
C7 C6 C5 N1 65.4(4) . . . . ?
C7 C8 C12 C15 -60.0(5) . . . . ?
C7 C8 C12 C13 59.8(5) . . . . ?
C7 C8 C12 C14 178.7(4) . . . . ?
C33 C32 C1 Bi1 4.7(5) . . . . ?
C33 C32 C1 C2 130.0(4) . . . . ?
C33 C32 C37 C36 0.9(7) . . . . ?
C33 C34 C35 C36 -1.6(8) . . . . ?
C33 C34 C38 C39 -63.3(6) . . . . ?
C33 C34 C38 C40 57.8(7) . . . . ?
C33 C34 C38 C41 177.0(6) . . . . ?
C4 N1 C2 N2 -0.2(4) . . . . ?
C4 N1 C2 C1 178.4(4) . . . . ?
C4 N1 C5 C6 60.7(5) . . . . ?
C25 C20 C21 C22 -0.5(6) . . . . ?
C25 C20 C21 C26 178.6(4) . . . . ?
C25 C24 C23 C22 0.0(7) . . . . ?
C24 C25 C29 C30 39.4(6) . . . . ?
C24 C25 C29 C31 -84.6(6) . . . . ?
C22 C21 C26 C28 64.3(6) . . . . ?
C22 C21 C26 C27 -57.5(5) . . . . ?
C21 C20 C25 C24 0.8(6) . . . . ?
C21 C20 C25 C29 -177.7(4) . . . . ?
C21 C22 C23 C24 0.3(7) . . . . ?
C23 C22 C21 C20 0.0(6) . . . . ?
C23 C22 C21 C26 -179.2(4) . . . . ?
C34 C35 C36 C37 -0.4(8) . . . . ?
C34 C35 C36 C42 178.3(6) . . . . ?
C35 C34 C38 C39 115.8(5) . . . . ?
C35 C34 C38 C40 -123.1(5) . . . . ?
C35 C34 C38 C41 -3.9(8) . . . . ?
C35 C36 C42 C43 -9.6(11) . . . . ?
C35 C36 C42 C44 -118.5(6) . . . . ?
C35 C36 C42 C45 126.8(8) . . . . ?
C29 C25 C24 C23 178.0(4) . . . . ?
C16 C10 C9 C8 175.5(4) . . . . ?
C38 C34 C35 C36 179.3(5) . . . . ?

loop_
_exptl_oxdiff_crystal_face_indexfrac_h
_exptl_oxdiff_crystal_face_indexfrac_k
_exptl_oxdiff_crystal_face_indexfrac_l
_exptl_oxdiff_crystal_face_x
_exptl_oxdiff_crystal_face_y
_exptl_oxdiff_crystal_face_z
6.0988 1.9086 -1.8271 0.5627 0.7332 0.3818
0.0301 0.7997 12.8923 0.2167 0.2890 -0.9325
0.2067 -0.7243 -12.9424 -0.1945 -0.2601 0.9458
-5.9891 -1.7047 3.9630 -0.5128 -0.6732 -0.5328
4.9650 5.2593 -2.6338 0.8351 0.4537 0.3111
-2.6336 7.5324 3.6246 0.6623 -0.5092 -0.5496
-0.0859 -8.9938 0.0966 -0.9477 0.2712 0.1862
-0.2641 9.0329 -0.3883 0.9269 -0.3275 -0.1831
-0.0185 -5.8707 12.0782 -0.4942 0.4710 -0.7307

loop_
_smtbx_masks_void_nr
_smtbx_masks_void_average_x
_smtbx_masks_void_average_y
_smtbx_masks_void_average_z
_smtbx_masks_void_volume
_smtbx_masks_void_count_electrons
_smtbx_masks_void_content
1 -0.528 0.000 0.000 937.8 201.0 '4 hexane'
